data_4038547
loop_
_publ_author_name
'Tomanik, Martin'
'Economou, Christos'
'Frischling, Madeline C.'
'Xue, Mengzhao'
'Marks, Victoria A.'
'Mercado, Brandon Q.'
'Herzon, Seth B.'

_publ_section_title
;
 Development of a Convergent Enantioselective Synthetic Route to
 (-)-Myrocin G.
;
_journal_issue 14
_journal_name_full 'The Journal of organic chemistry'
_journal_page_first 8952
_journal_page_last 8989
_journal_paper_doi 10.1021/acs.joc.0c00891
_journal_volume 85
_journal_year 2020
_chemical_formula_moiety 'C21 H31 I O4'
_chemical_formula_sum 'C21 H31 I O4'
_chemical_formula_weight 474.36
_space_group_crystal_system monoclinic
_space_group_IT_number 14
_space_group_name_Hall '-P 2ybc'
_space_group_name_H-M_alt 'P 1 21/c 1'
_atom_sites_solution_hydrogens mixed
_atom_sites_solution_primary SHELXT
_atom_sites_solution_secondary difmap
_audit_creation_method SHELXL-2014/7
_cell_angle_alpha 90
_cell_angle_beta 110.142(2)
_cell_angle_gamma 90
_cell_formula_units_Z 8
_cell_length_a 17.2644(4)
_cell_length_b 11.1326(3)
_cell_length_c 23.6238(5)
_cell_measurement_reflns_used 40242
_cell_measurement_temperature 93(2)
_cell_measurement_theta_max 66.5160
_cell_measurement_theta_min 2.7060
_cell_volume 4262.76(18)
_computing_cell_refinement 'CrysAlisPro 1.171.39.16b (Rigaku OD, 2015)'
_computing_data_collection 'CrysAlisPro 1.171.39.16b (Rigaku OD, 2015)'
_computing_data_reduction 'CrysAlisPro 1.171.39.16b (Rigaku OD, 2015)'
_computing_molecular_graphics
; 
Dolomanov, O.V.; Bourhis, L.J.; Gildea, R.J.; Howard, J.A.K.; Puschmann, H., 
OLEX2: A complete structure solution, refinement and analysis program 
(2009). J. Appl. Cryst., 42, 339-341. 
;
_computing_publication_material 'CIFTAB-2014/2 (Sheldrick, 2014)'
_computing_structure_refinement 'SHELXL-2014/7 (Sheldrick, 2014)'
_computing_structure_solution 'SHELXT-2014/5 (Sheldrick, 2014)'
_diffrn_ambient_temperature 93(2)
_diffrn_detector_area_resol_mean 22.2
_diffrn_measured_fraction_theta_full 0.998
_diffrn_measured_fraction_theta_max 0.998
_diffrn_measurement_device_type 'Rigaku Saturn 944+ CCD'
_diffrn_measurement_method \w
_diffrn_radiation_type CuK\a
_diffrn_radiation_wavelength 1.54184
_diffrn_reflns_av_R_equivalents 0.0881
_diffrn_reflns_av_unetI/netI 0.0281
_diffrn_reflns_Laue_measured_fraction_full 0.998
_diffrn_reflns_Laue_measured_fraction_max 0.998
_diffrn_reflns_limit_h_max 20
_diffrn_reflns_limit_h_min -20
_diffrn_reflns_limit_k_max 12
_diffrn_reflns_limit_k_min -13
_diffrn_reflns_limit_l_max 28
_diffrn_reflns_limit_l_min -28
_diffrn_reflns_number 151643
_diffrn_reflns_point_group_measured_fraction_full 0.998
_diffrn_reflns_point_group_measured_fraction_max 0.998
_diffrn_reflns_theta_full 66.598
_diffrn_reflns_theta_max 66.598
_diffrn_reflns_theta_min 2.726
_diffrn_source 'microfocus rotating anode'
_exptl_absorpt_coefficient_mu 11.978
_exptl_absorpt_correction_T_max 1.00000
_exptl_absorpt_correction_T_min 0.59010
_exptl_absorpt_correction_type multi-scan
_exptl_absorpt_process_details
; 
CrysAlisPro 1.171.39.16b (Rigaku Oxford Diffraction, 2015) 
Empirical absorption correction using spherical harmonics, 
 implemented in SCALE3 ABSPACK scaling algorithm. 
;
_exptl_crystal_colour Colorless
_exptl_crystal_density_diffrn 1.478
_exptl_crystal_description Plate
_exptl_crystal_F_000 1936
_exptl_crystal_size_max 0.100
_exptl_crystal_size_mid 0.100
_exptl_crystal_size_min 0.020
_refine_diff_density_max 0.831
_refine_diff_density_min -1.078
_refine_diff_density_rms 0.084
_refine_ls_extinction_method none
_refine_ls_goodness_of_fit_ref 1.057
_refine_ls_hydrogen_treatment mixed
_refine_ls_matrix_type full
_refine_ls_number_parameters 489
_refine_ls_number_reflns 7514
_refine_ls_number_restraints 2
_refine_ls_restrained_S_all 1.057
_refine_ls_R_factor_all 0.0514
_refine_ls_R_factor_gt 0.0381
_refine_ls_shift/su_max 0.002
_refine_ls_shift/su_mean 0.000
_refine_ls_structure_factor_coef Fsqd
_refine_ls_weighting_details 'w=1/[\s^2^(Fo^2^)+(0.0402P)^2^+7.1715P] where P=(Fo^2^+2Fc^2^)/3'
_refine_ls_weighting_scheme calc
_refine_ls_wR_factor_gt 0.0832
_refine_ls_wR_factor_ref 0.0892
_reflns_Friedel_coverage 0.000
_reflns_number_gt 6222
_reflns_number_total 7514
_reflns_threshold_expression 'I > 2\s(I)'
_cod_data_source_file jo0c00891_si_001.cif
_cod_data_source_block 007-17082
_cod_depositor_comments 'Adding full bibliography for 4038544--4038549.cif.'
_cod_original_cell_volume 4262.75(18)
_cod_original_sg_symbol_H-M 'P 21/c'
_cod_database_code 4038547
_shelx_shelxl_version_number 2014/7
_shelx_space_group_comment
; 
The symmetry employed for this shelxl refinement is uniquely defined 
by the following loop, which should always be used as a source of 
symmetry information in preference to the above space-group names. 
They are only intended as comments. 
;
_shelx_estimated_absorpt_t_min 0.380
_shelx_estimated_absorpt_t_max 0.796

loop_
_space_group_symop_operation_xyz
'x, y, z'
'-x, y+1/2, -z+1/2'
'-x, -y, -z'
'x, -y-1/2, z-1/2'

loop_
_atom_site_label
_atom_site_type_symbol
_atom_site_fract_x
_atom_site_fract_y
_atom_site_fract_z
_atom_site_U_iso_or_equiv
_atom_site_adp_type
_atom_site_occupancy
_atom_site_site_symmetry_order
_atom_site_calc_flag
_atom_site_refinement_flags_posn
_atom_site_refinement_flags_adp
_atom_site_refinement_flags_occupancy
_atom_site_disorder_assembly
_atom_site_disorder_group
I1 I 0.88123(2) 0.81427(3) 0.48582(2) 0.03470(9) Uani 1 1 d . . . . .
O1 O 0.73088(18) 1.0426(3) 0.47503(13) 0.0320(7) Uani 1 1 d D . . . .
H1 H 0.755(3) 1.070(5) 0.5086(13) 0.055(17) Uiso 1 1 d D . . . .
O2 O 0.66560(16) 0.6795(2) 0.43287(11) 0.0278(6) Uani 1 1 d . . . . .
O3 O 0.51435(16) 0.7398(3) 0.32008(12) 0.0302(6) Uani 1 1 d . . . . .
O4 O 0.53658(17) 0.5777(3) 0.26981(12) 0.0363(7) Uani 1 1 d . . . . .
C1 C 0.7818(2) 0.8498(4) 0.51681(17) 0.0256(8) Uani 1 1 d . . . . .
C2 C 0.7912(2) 0.8189(4) 0.57288(17) 0.0271(9) Uani 1 1 d . . . . .
H2 H 0.8404 0.7783 0.5957 0.032 Uiso 1 1 calc R U . . .
C3 C 0.7281(2) 0.8443(4) 0.60305(17) 0.0265(9) Uani 1 1 d . . . . .
C4 C 0.6629(2) 0.9315(4) 0.56481(17) 0.0280(9) Uani 1 1 d . . . . .
H4A H 0.6850 1.0143 0.5720 0.034 Uiso 1 1 calc R U . . .
H4B H 0.6139 0.9278 0.5775 0.034 Uiso 1 1 calc R U . . .
C5 C 0.6365(2) 0.9034(4) 0.49747(17) 0.0265(9) Uani 1 1 d . . . . .
H5A H 0.5912 0.9580 0.4748 0.032 Uiso 1 1 calc R U . . .
H5B H 0.6156 0.8199 0.4902 0.032 Uiso 1 1 calc R U . . .
C6 C 0.7091(2) 0.9182(3) 0.47468(17) 0.0246(8) Uani 1 1 d . . . . .
C7 C 0.6833(2) 0.8801(3) 0.40800(17) 0.0243(8) Uani 1 1 d . . . . .
C8 C 0.6664(2) 0.7519(4) 0.39384(17) 0.0240(8) Uani 1 1 d . . . . .
C9 C 0.6518(2) 0.7016(4) 0.32981(17) 0.0261(9) Uani 1 1 d . . . . .
C10 C 0.6655(3) 0.7931(4) 0.28474(18) 0.0317(9) Uani 1 1 d . . . . .
H10A H 0.6795 0.7493 0.2531 0.038 Uiso 1 1 calc R U . . .
H10B H 0.6137 0.8379 0.2649 0.038 Uiso 1 1 calc R U . . .
C11 C 0.7345(3) 0.8819(4) 0.31588(19) 0.0351(10) Uani 1 1 d . . . . .
H11A H 0.7871 0.8376 0.3334 0.042 Uiso 1 1 calc R U . . .
H11B H 0.7409 0.9390 0.2857 0.042 Uiso 1 1 calc R U . . .
C12 C 0.7167(3) 0.9511(4) 0.36522(18) 0.0311(9) Uani 1 1 d . . . . .
H12 H 0.7569 1.0163 0.3846 0.037 Uiso 1 1 calc R U . . .
C13 C 0.6305(3) 0.9727(4) 0.36234(18) 0.0308(9) Uani 1 1 d . . . . .
H13A H 0.5855 0.9418 0.3267 0.037 Uiso 1 1 calc R U . . .
H13B H 0.6184 1.0498 0.3784 0.037 Uiso 1 1 calc R U . . .
C14 C 0.6891(3) 0.7253(4) 0.61207(19) 0.0312(9) Uani 1 1 d . . . . .
H14A H 0.6620 0.6871 0.5728 0.047 Uiso 1 1 calc R U . . .
H14B H 0.6483 0.7409 0.6315 0.047 Uiso 1 1 calc R U . . .
H14C H 0.7322 0.6719 0.6376 0.047 Uiso 1 1 calc R U . . .
C15 C 0.7729(3) 0.9001(4) 0.66484(18) 0.0354(10) Uani 1 1 d . . . . .
H15A H 0.8144 0.8437 0.6895 0.053 Uiso 1 1 calc R U . . .
H15B H 0.7330 0.9177 0.6848 0.053 Uiso 1 1 calc R U . . .
H15C H 0.8000 0.9747 0.6598 0.053 Uiso 1 1 calc R U . . .
C16 C 0.5612(2) 0.6621(4) 0.30310(17) 0.0264(9) Uani 1 1 d . . . . .
C17 C 0.4230(2) 0.7344(4) 0.29729(18) 0.0315(10) Uani 1 1 d . . . . .
C18 C 0.3905(3) 0.7565(4) 0.23007(19) 0.0362(10) Uani 1 1 d . . . . .
H18A H 0.4140 0.8313 0.2211 0.054 Uiso 1 1 calc R U . . .
H18B H 0.3302 0.7632 0.2161 0.054 Uiso 1 1 calc R U . . .
H18C H 0.4062 0.6895 0.2094 0.054 Uiso 1 1 calc R U . . .
C19 C 0.3953(3) 0.6148(5) 0.3153(2) 0.0463(12) Uani 1 1 d . . . . .
H19A H 0.4066 0.5502 0.2910 0.069 Uiso 1 1 calc R U . . .
H19B H 0.3360 0.6178 0.3084 0.069 Uiso 1 1 calc R U . . .
H19C H 0.4256 0.5994 0.3581 0.069 Uiso 1 1 calc R U . . .
C20 C 0.4012(3) 0.8392(5) 0.3305(2) 0.0481(13) Uani 1 1 d . . . . .
H20A H 0.4280 0.8282 0.3740 0.072 Uiso 1 1 calc R U . . .
H20B H 0.3413 0.8425 0.3206 0.072 Uiso 1 1 calc R U . . .
H20C H 0.4203 0.9144 0.3182 0.072 Uiso 1 1 calc R U . . .
C21 C 0.7086(3) 0.5924(4) 0.33589(19) 0.0332(10) Uani 1 1 d . . . . .
H21A H 0.7662 0.6191 0.3496 0.050 Uiso 1 1 calc R U . . .
H21B H 0.6951 0.5526 0.2967 0.050 Uiso 1 1 calc R U . . .
H21C H 0.7006 0.5360 0.3652 0.050 Uiso 1 1 calc R U . . .
I2 I 0.84759(2) 0.30086(3) 0.44662(2) 0.03344(9) Uani 1 1 d . . . . .
O5 O 0.78340(18) 0.5396(3) 0.52331(14) 0.0340(7) Uani 1 1 d D . . . .
H5 H 0.744(2) 0.563(5) 0.4948(18) 0.07(2) Uiso 1 1 d D . . . .
O6 O 0.81007(16) 0.1801(2) 0.58377(12) 0.0269(6) Uani 1 1 d . . . . .
O7 O 0.90812(16) 0.2427(3) 0.71941(11) 0.0282(6) Uani 1 1 d . . . . .
O8 O 0.97982(18) 0.0700(3) 0.72527(13) 0.0372(7) Uani 1 1 d . . . . .
C22 C 0.7499(2) 0.3445(4) 0.47882(17) 0.0266(9) Uani 1 1 d . . . . .
C23 C 0.6741(2) 0.3125(4) 0.44538(17) 0.0270(9) Uani 1 1 d . . . . .
H23 H 0.6670 0.2692 0.4093 0.032 Uiso 1 1 calc R U . . .
C24 C 0.5978(2) 0.3404(4) 0.46081(18) 0.0275(9) Uani 1 1 d . . . . .
C25 C 0.6184(2) 0.4306(4) 0.51238(18) 0.0300(9) Uani 1 1 d . . . . .
H25A H 0.5747 0.4284 0.5306 0.036 Uiso 1 1 calc R U . . .
H25B H 0.6193 0.5124 0.4962 0.036 Uiso 1 1 calc R U . . .
C26 C 0.7017(2) 0.4052(4) 0.56130(17) 0.0271(9) Uani 1 1 d . . . . .
H26A H 0.7014 0.3231 0.5773 0.033 Uiso 1 1 calc R U . . .
H26B H 0.7106 0.4627 0.5949 0.033 Uiso 1 1 calc R U . . .
C27 C 0.7727(2) 0.4165(4) 0.53644(17) 0.0247(8) Uani 1 1 d . . . . .
C28 C 0.8551(2) 0.3799(3) 0.58363(16) 0.0225(8) Uani 1 1 d . . . . .
C29 C 0.8674(2) 0.2523(4) 0.60109(17) 0.0247(8) Uani 1 1 d . . . . .
C30 C 0.9531(2) 0.2024(4) 0.63896(17) 0.0268(9) Uani 1 1 d . . . . .
C31 C 1.0246(2) 0.2943(4) 0.65374(19) 0.0316(9) Uani 1 1 d . . . . .
H31A H 1.0279 0.3386 0.6909 0.038 Uiso 1 1 calc R U . . .
H31B H 1.0772 0.2507 0.6617 0.038 Uiso 1 1 calc R U . . .
C32 C 1.0135(2) 0.3835(4) 0.6029(2) 0.0336(10) Uani 1 1 d . . . . .
H32A H 1.0600 0.4413 0.6149 0.040 Uiso 1 1 calc R U . . .
H32B H 1.0147 0.3401 0.5667 0.040 Uiso 1 1 calc R U . . .
C33 C 0.9328(2) 0.4518(4) 0.58764(18) 0.0295(9) Uani 1 1 d . . . . .
H33 H 0.9244 0.5171 0.5570 0.035 Uiso 1 1 calc R U . . .
C34 C 0.8938(2) 0.4726(4) 0.63367(18) 0.0301(9) Uani 1 1 d . . . . .
H34A H 0.8640 0.5493 0.6319 0.036 Uiso 1 1 calc R U . . .
H34B H 0.9228 0.4420 0.6749 0.036 Uiso 1 1 calc R U . . .
C35 C 0.5327(3) 0.3934(4) 0.40478(19) 0.0356(10) Uani 1 1 d . . . . .
H35A H 0.5539 0.4676 0.3931 0.053 Uiso 1 1 calc R U . . .
H35B H 0.4825 0.4113 0.4137 0.053 Uiso 1 1 calc R U . . .
H35C H 0.5199 0.3354 0.3716 0.053 Uiso 1 1 calc R U . . .
C36 C 0.5640(3) 0.2239(4) 0.4778(2) 0.0333(10) Uani 1 1 d . . . . .
H36A H 0.5517 0.1669 0.4443 0.050 Uiso 1 1 calc R U . . .
H36B H 0.5135 0.2413 0.4864 0.050 Uiso 1 1 calc R U . . .
H36C H 0.6053 0.1891 0.5137 0.050 Uiso 1 1 calc R U . . .
C37 C 0.9485(2) 0.1602(4) 0.69912(18) 0.0280(9) Uani 1 1 d . . . . .
C38 C 0.9001(2) 0.2356(4) 0.77995(17) 0.0276(9) Uani 1 1 d . . . . .
C39 C 0.8509(3) 0.3476(4) 0.78110(19) 0.0357(10) Uani 1 1 d . . . . .
H39A H 0.8832 0.4188 0.7791 0.054 Uiso 1 1 calc R U . . .
H39B H 0.8383 0.3494 0.8185 0.054 Uiso 1 1 calc R U . . .
H39C H 0.7994 0.3470 0.7464 0.054 Uiso 1 1 calc R U . . .
C40 C 0.9845(3) 0.2433(4) 0.82803(19) 0.0376(11) Uani 1 1 d . . . . .
H40A H 1.0159 0.1705 0.8271 0.056 Uiso 1 1 calc R U . . .
H40B H 0.9786 0.2510 0.8677 0.056 Uiso 1 1 calc R U . . .
H40C H 1.0137 0.3136 0.8205 0.056 Uiso 1 1 calc R U . . .
C41 C 0.8530(3) 0.1226(4) 0.78333(19) 0.0379(11) Uani 1 1 d . . . . .
H41A H 0.8019 0.1190 0.7484 0.057 Uiso 1 1 calc R U . . .
H41B H 0.8396 0.1236 0.8204 0.057 Uiso 1 1 calc R U . . .
H41C H 0.8870 0.0521 0.7834 0.057 Uiso 1 1 calc R U . . .
C42 C 0.9705(3) 0.0944(4) 0.60464(18) 0.0304(9) Uani 1 1 d . . . . .
H42A H 0.9267 0.0345 0.5982 0.046 Uiso 1 1 calc R U . . .
H42B H 1.0237 0.0586 0.6283 0.046 Uiso 1 1 calc R U . . .
H42C H 0.9723 0.1212 0.5656 0.046 Uiso 1 1 calc R U . . .

loop_
_atom_site_aniso_label
_atom_site_aniso_U_11
_atom_site_aniso_U_22
_atom_site_aniso_U_33
_atom_site_aniso_U_23
_atom_site_aniso_U_13
_atom_site_aniso_U_12
I1 0.02477(14) 0.05086(19) 0.02887(15) -0.00176(12) 0.00973(11) 0.00207(12)
O1 0.0399(17) 0.0236(16) 0.0270(16) -0.0035(13) 0.0044(13) -0.0057(13)
O2 0.0313(15) 0.0292(16) 0.0196(14) 0.0019(12) 0.0045(11) 0.0010(12)
O3 0.0242(14) 0.0356(17) 0.0267(15) -0.0075(12) 0.0036(12) -0.0010(12)
O4 0.0373(16) 0.0341(18) 0.0321(16) -0.0106(14) 0.0049(13) -0.0017(14)
C1 0.0207(19) 0.031(2) 0.024(2) -0.0046(17) 0.0062(16) -0.0014(16)
C2 0.024(2) 0.029(2) 0.024(2) -0.0033(17) 0.0029(16) -0.0030(17)
C3 0.027(2) 0.029(2) 0.021(2) -0.0029(17) 0.0055(16) -0.0030(17)
C4 0.030(2) 0.029(2) 0.027(2) -0.0047(17) 0.0110(17) 0.0009(17)
C5 0.0234(19) 0.028(2) 0.025(2) -0.0016(17) 0.0042(16) 0.0022(17)
C6 0.0259(19) 0.019(2) 0.025(2) -0.0017(16) 0.0044(16) -0.0017(16)
C7 0.027(2) 0.024(2) 0.0196(19) 0.0034(16) 0.0042(16) 0.0020(16)
C8 0.0197(18) 0.029(2) 0.022(2) 0.0002(17) 0.0055(16) 0.0030(16)
C9 0.027(2) 0.027(2) 0.023(2) -0.0030(17) 0.0063(16) -0.0008(16)
C10 0.038(2) 0.034(3) 0.023(2) 0.0006(18) 0.0102(18) -0.0013(19)
C11 0.039(2) 0.042(3) 0.025(2) 0.0017(19) 0.0124(19) -0.005(2)
C12 0.038(2) 0.029(2) 0.027(2) 0.0026(18) 0.0115(18) -0.0049(18)
C13 0.038(2) 0.023(2) 0.026(2) 0.0046(17) 0.0040(18) 0.0020(18)
C14 0.037(2) 0.029(2) 0.028(2) -0.0027(18) 0.0113(19) -0.0046(18)
C15 0.038(2) 0.041(3) 0.026(2) -0.0070(19) 0.0084(19) -0.004(2)
C16 0.030(2) 0.029(2) 0.020(2) 0.0018(17) 0.0070(17) 0.0021(17)
C17 0.022(2) 0.042(3) 0.025(2) 0.0012(19) 0.0008(17) 0.0045(18)
C18 0.034(2) 0.039(3) 0.028(2) 0.002(2) 0.0023(19) 0.005(2)
C19 0.029(2) 0.059(3) 0.048(3) 0.017(2) 0.009(2) 0.003(2)
C20 0.038(3) 0.062(4) 0.039(3) -0.009(2) 0.007(2) 0.012(2)
C21 0.032(2) 0.032(2) 0.035(2) -0.0023(19) 0.0115(19) 0.0060(19)
I2 0.03077(15) 0.04651(18) 0.02551(14) -0.00119(12) 0.01286(11) -0.00050(12)
O5 0.0354(17) 0.0238(16) 0.0355(17) 0.0053(13) 0.0029(14) -0.0007(13)
O6 0.0275(14) 0.0255(15) 0.0241(14) 0.0000(11) 0.0043(11) -0.0016(12)
O7 0.0266(14) 0.0343(16) 0.0216(14) 0.0040(12) 0.0057(11) 0.0091(12)
O8 0.0433(17) 0.0339(18) 0.0310(16) 0.0051(13) 0.0086(13) 0.0110(14)
C22 0.031(2) 0.025(2) 0.024(2) 0.0030(17) 0.0101(17) 0.0012(17)
C23 0.030(2) 0.030(2) 0.0190(19) 0.0022(17) 0.0054(16) 0.0033(17)
C24 0.028(2) 0.025(2) 0.024(2) 0.0017(17) 0.0036(17) 0.0015(17)
C25 0.027(2) 0.032(2) 0.030(2) 0.0001(18) 0.0093(18) 0.0058(18)
C26 0.029(2) 0.028(2) 0.023(2) -0.0003(17) 0.0071(17) 0.0033(17)
C27 0.027(2) 0.022(2) 0.0215(19) 0.0011(16) 0.0039(16) 0.0010(16)
C28 0.0203(19) 0.023(2) 0.0213(19) -0.0013(15) 0.0029(16) -0.0013(15)
C29 0.027(2) 0.029(2) 0.0166(19) -0.0033(16) 0.0048(16) 0.0019(18)
C30 0.025(2) 0.030(2) 0.023(2) 0.0017(17) 0.0049(16) 0.0047(17)
C31 0.023(2) 0.036(3) 0.033(2) -0.0008(19) 0.0048(18) -0.0006(17)
C32 0.024(2) 0.038(3) 0.037(2) -0.002(2) 0.0093(18) -0.0015(18)
C33 0.027(2) 0.029(2) 0.030(2) 0.0009(18) 0.0072(17) -0.0051(17)
C34 0.027(2) 0.028(2) 0.030(2) -0.0022(18) 0.0036(17) -0.0004(17)
C35 0.029(2) 0.042(3) 0.031(2) 0.005(2) 0.0042(18) 0.0028(19)
C36 0.031(2) 0.030(2) 0.039(3) 0.0013(19) 0.012(2) -0.0010(18)
C37 0.0225(19) 0.031(2) 0.026(2) -0.0002(18) 0.0025(17) 0.0034(17)
C38 0.031(2) 0.033(2) 0.0161(19) 0.0007(17) 0.0046(17) 0.0006(18)
C39 0.030(2) 0.044(3) 0.029(2) -0.003(2) 0.0061(18) 0.004(2)
C40 0.034(2) 0.043(3) 0.025(2) -0.005(2) -0.0037(19) 0.008(2)
C41 0.045(3) 0.042(3) 0.029(2) -0.003(2) 0.014(2) -0.004(2)
C42 0.032(2) 0.031(2) 0.030(2) -0.0030(18) 0.0127(18) 0.0034(18)

loop_
_atom_type_symbol
_atom_type_description
_atom_type_scat_dispersion_real
_atom_type_scat_dispersion_imag
_atom_type_scat_source
C C 0.0181 0.0091 'International Tables Vol C Tables 4.2.6.8 and 6.1.1.4'
H H 0.0000 0.0000 'International Tables Vol C Tables 4.2.6.8 and 6.1.1.4'
I I -0.3257 6.8362 'International Tables Vol C Tables 4.2.6.8 and 6.1.1.4'
O O 0.0492 0.0322 'International Tables Vol C Tables 4.2.6.8 and 6.1.1.4'

loop_
_geom_angle_atom_site_label_1
_geom_angle_atom_site_label_2
_geom_angle_atom_site_label_3
_geom_angle
_geom_angle_site_symmetry_1
_geom_angle_site_symmetry_3
_geom_angle_publ_flag
C6 O1 H1 114(4) . . ?
C16 O3 C17 122.9(3) . . ?
C2 C1 C6 125.2(4) . . ?
C2 C1 I1 117.6(3) . . ?
C6 C1 I1 117.0(3) . . ?
C1 C2 C3 124.2(4) . . ?
C1 C2 H2 117.9 . . ?
C3 C2 H2 117.9 . . ?
C2 C3 C4 110.1(3) . . ?
C2 C3 C15 108.4(3) . . ?
C4 C3 C15 109.5(3) . . ?
C2 C3 C14 108.9(3) . . ?
C4 C3 C14 111.2(3) . . ?
C15 C3 C14 108.7(3) . . ?
C3 C4 C5 112.3(3) . . ?
C3 C4 H4A 109.1 . . ?
C5 C4 H4A 109.1 . . ?
C3 C4 H4B 109.1 . . ?
C5 C4 H4B 109.1 . . ?
H4A C4 H4B 107.9 . . ?
C4 C5 C6 110.9(3) . . ?
C4 C5 H5A 109.5 . . ?
C6 C5 H5A 109.5 . . ?
C4 C5 H5B 109.5 . . ?
C6 C5 H5B 109.5 . . ?
H5A C5 H5B 108.0 . . ?
O1 C6 C1 109.0(3) . . ?
O1 C6 C5 110.3(3) . . ?
C1 C6 C5 108.0(3) . . ?
O1 C6 C7 104.7(3) . . ?
C1 C6 C7 114.6(3) . . ?
C5 C6 C7 110.2(3) . . ?
C8 C7 C6 117.7(3) . . ?
C8 C7 C13 117.8(3) . . ?
C6 C7 C13 115.1(3) . . ?
C8 C7 C12 115.9(3) . . ?
C6 C7 C12 119.1(3) . . ?
C13 C7 C12 57.6(3) . . ?
O2 C8 C7 121.2(3) . . ?
O2 C8 C9 117.1(4) . . ?
C7 C8 C9 121.7(3) . . ?
C16 C9 C21 109.8(3) . . ?
C16 C9 C10 106.3(3) . . ?
C21 C9 C10 109.9(3) . . ?
C16 C9 C8 107.7(3) . . ?
C21 C9 C8 108.1(3) . . ?
C10 C9 C8 114.8(3) . . ?
C11 C10 C9 111.9(3) . . ?
C11 C10 H10A 109.2 . . ?
C9 C10 H10A 109.2 . . ?
C11 C10 H10B 109.2 . . ?
C9 C10 H10B 109.2 . . ?
H10A C10 H10B 107.9 . . ?
C12 C11 C10 111.6(4) . . ?
C12 C11 H11A 109.3 . . ?
C10 C11 H11A 109.3 . . ?
C12 C11 H11B 109.3 . . ?
C10 C11 H11B 109.3 . . ?
H11A C11 H11B 108.0 . . ?
C13 C12 C11 120.8(4) . . ?
C13 C12 C7 61.2(3) . . ?
C11 C12 C7 117.7(4) . . ?
C13 C12 H12 115.4 . . ?
C11 C12 H12 115.4 . . ?
C7 C12 H12 115.4 . . ?
C12 C13 C7 61.2(3) . . ?
C12 C13 H13A 117.6 . . ?
C7 C13 H13A 117.6 . . ?
C12 C13 H13B 117.6 . . ?
C7 C13 H13B 117.6 . . ?
H13A C13 H13B 114.8 . . ?
C3 C14 H14A 109.5 . . ?
C3 C14 H14B 109.5 . . ?
H14A C14 H14B 109.5 . . ?
C3 C14 H14C 109.5 . . ?
H14A C14 H14C 109.5 . . ?
H14B C14 H14C 109.5 . . ?
C3 C15 H15A 109.5 . . ?
C3 C15 H15B 109.5 . . ?
H15A C15 H15B 109.5 . . ?
C3 C15 H15C 109.5 . . ?
H15A C15 H15C 109.5 . . ?
H15B C15 H15C 109.5 . . ?
O4 C16 O3 125.9(4) . . ?
O4 C16 C9 124.9(4) . . ?
O3 C16 C9 109.1(3) . . ?
O3 C17 C18 109.8(3) . . ?
O3 C17 C20 101.7(3) . . ?
C18 C17 C20 110.4(4) . . ?
O3 C17 C19 109.3(3) . . ?
C18 C17 C19 113.4(4) . . ?
C20 C17 C19 111.6(4) . . ?
C17 C18 H18A 109.5 . . ?
C17 C18 H18B 109.5 . . ?
H18A C18 H18B 109.5 . . ?
C17 C18 H18C 109.5 . . ?
H18A C18 H18C 109.5 . . ?
H18B C18 H18C 109.5 . . ?
C17 C19 H19A 109.5 . . ?
C17 C19 H19B 109.5 . . ?
H19A C19 H19B 109.5 . . ?
C17 C19 H19C 109.5 . . ?
H19A C19 H19C 109.5 . . ?
H19B C19 H19C 109.5 . . ?
C17 C20 H20A 109.5 . . ?
C17 C20 H20B 109.5 . . ?
H20A C20 H20B 109.5 . . ?
C17 C20 H20C 109.5 . . ?
H20A C20 H20C 109.5 . . ?
H20B C20 H20C 109.5 . . ?
C9 C21 H21A 109.5 . . ?
C9 C21 H21B 109.5 . . ?
H21A C21 H21B 109.5 . . ?
C9 C21 H21C 109.5 . . ?
H21A C21 H21C 109.5 . . ?
H21B C21 H21C 109.5 . . ?
C27 O5 H5 111(4) . . ?
C37 O7 C38 122.7(3) . . ?
C23 C22 C27 125.3(4) . . ?
C23 C22 I2 117.9(3) . . ?
C27 C22 I2 116.7(3) . . ?
C22 C23 C24 124.4(4) . . ?
C22 C23 H23 117.8 . . ?
C24 C23 H23 117.8 . . ?
C23 C24 C25 110.1(3) . . ?
C23 C24 C35 108.2(3) . . ?
C25 C24 C35 109.8(3) . . ?
C23 C24 C36 109.3(3) . . ?
C25 C24 C36 110.7(3) . . ?
C35 C24 C36 108.8(3) . . ?
C24 C25 C26 112.5(3) . . ?
C24 C25 H25A 109.1 . . ?
C26 C25 H25A 109.1 . . ?
C24 C25 H25B 109.1 . . ?
C26 C25 H25B 109.1 . . ?
H25A C25 H25B 107.8 . . ?
C25 C26 C27 111.3(3) . . ?
C25 C26 H26A 109.4 . . ?
C27 C26 H26A 109.4 . . ?
C25 C26 H26B 109.4 . . ?
C27 C26 H26B 109.4 . . ?
H26A C26 H26B 108.0 . . ?
O5 C27 C22 109.0(3) . . ?
O5 C27 C28 104.9(3) . . ?
C22 C27 C28 113.8(3) . . ?
O5 C27 C26 109.9(3) . . ?
C22 C27 C26 107.8(3) . . ?
C28 C27 C26 111.3(3) . . ?
C29 C28 C27 118.0(3) . . ?
C29 C28 C33 116.5(3) . . ?
C27 C28 C33 118.6(3) . . ?
C29 C28 C34 116.7(3) . . ?
C27 C28 C34 115.5(3) . . ?
C33 C28 C34 57.6(2) . . ?
O6 C29 C28 121.0(3) . . ?
O6 C29 C30 117.3(4) . . ?
C28 C29 C30 121.7(3) . . ?
C37 C30 C42 109.5(3) . . ?
C37 C30 C29 107.7(3) . . ?
C42 C30 C29 107.4(3) . . ?
C37 C30 C31 106.6(3) . . ?
C42 C30 C31 110.5(3) . . ?
C29 C30 C31 115.1(3) . . ?
C32 C31 C30 112.4(3) . . ?
C32 C31 H31A 109.1 . . ?
C30 C31 H31A 109.1 . . ?
C32 C31 H31B 109.1 . . ?
C30 C31 H31B 109.1 . . ?
H31A C31 H31B 107.9 . . ?
C33 C32 C31 111.7(3) . . ?
C33 C32 H32A 109.3 . . ?
C31 C32 H32A 109.3 . . ?
C33 C32 H32B 109.3 . . ?
C31 C32 H32B 109.3 . . ?
H32A C32 H32B 107.9 . . ?
C34 C33 C32 121.1(4) . . ?
C34 C33 C28 61.2(3) . . ?
C32 C33 C28 117.7(3) . . ?
C34 C33 H33 115.3 . . ?
C32 C33 H33 115.3 . . ?
C28 C33 H33 115.3 . . ?
C33 C34 C28 61.2(3) . . ?
C33 C34 H34A 117.6 . . ?
C28 C34 H34A 117.6 . . ?
C33 C34 H34B 117.6 . . ?
C28 C34 H34B 117.6 . . ?
H34A C34 H34B 114.8 . . ?
C24 C35 H35A 109.5 . . ?
C24 C35 H35B 109.5 . . ?
H35A C35 H35B 109.5 . . ?
C24 C35 H35C 109.5 . . ?
H35A C35 H35C 109.5 . . ?
H35B C35 H35C 109.5 . . ?
C24 C36 H36A 109.5 . . ?
C24 C36 H36B 109.5 . . ?
H36A C36 H36B 109.5 . . ?
C24 C36 H36C 109.5 . . ?
H36A C36 H36C 109.5 . . ?
H36B C36 H36C 109.5 . . ?
O8 C37 O7 125.8(4) . . ?
O8 C37 C30 125.2(4) . . ?
O7 C37 C30 108.9(3) . . ?
O7 C38 C40 109.6(3) . . ?
O7 C38 C39 102.2(3) . . ?
C40 C38 C39 109.9(4) . . ?
O7 C38 C41 109.0(3) . . ?
C40 C38 C41 113.9(4) . . ?
C39 C38 C41 111.6(4) . . ?
C38 C39 H39A 109.5 . . ?
C38 C39 H39B 109.5 . . ?
H39A C39 H39B 109.5 . . ?
C38 C39 H39C 109.5 . . ?
H39A C39 H39C 109.5 . . ?
H39B C39 H39C 109.5 . . ?
C38 C40 H40A 109.5 . . ?
C38 C40 H40B 109.5 . . ?
H40A C40 H40B 109.5 . . ?
C38 C40 H40C 109.5 . . ?
H40A C40 H40C 109.5 . . ?
H40B C40 H40C 109.5 . . ?
C38 C41 H41A 109.5 . . ?
C38 C41 H41B 109.5 . . ?
H41A C41 H41B 109.5 . . ?
C38 C41 H41C 109.5 . . ?
H41A C41 H41C 109.5 . . ?
H41B C41 H41C 109.5 . . ?
C30 C42 H42A 109.5 . . ?
C30 C42 H42B 109.5 . . ?
H42A C42 H42B 109.5 . . ?
C30 C42 H42C 109.5 . . ?
H42A C42 H42C 109.5 . . ?
H42B C42 H42C 109.5 . . ?

loop_
_geom_bond_atom_site_label_1
_geom_bond_atom_site_label_2
_geom_bond_distance
_geom_bond_site_symmetry_2
_geom_bond_publ_flag
I1 C1 2.122(4) . ?
O1 C6 1.434(5) . ?
O1 H1 0.817(19) . ?
O2 C8 1.229(5) . ?
O3 C16 1.337(5) . ?
O3 C17 1.482(5) . ?
O4 C16 1.205(5) . ?
C1 C2 1.324(6) . ?
C1 C6 1.512(5) . ?
C2 C3 1.518(5) . ?
C2 H2 0.9500 . ?
C3 C4 1.526(5) . ?
C3 C15 1.529(5) . ?
C3 C14 1.534(6) . ?
C4 C5 1.529(5) . ?
C4 H4A 0.9900 . ?
C4 H4B 0.9900 . ?
C5 C6 1.533(5) . ?
C5 H5A 0.9900 . ?
C5 H5B 0.9900 . ?
C6 C7 1.541(5) . ?
C7 C8 1.471(6) . ?
C7 C13 1.543(5) . ?
C7 C12 1.543(5) . ?
C8 C9 1.550(5) . ?
C9 C16 1.536(5) . ?
C9 C21 1.536(5) . ?
C9 C10 1.550(6) . ?
C10 C11 1.528(6) . ?
C10 H10A 0.9900 . ?
C10 H10B 0.9900 . ?
C11 C12 1.514(6) . ?
C11 H11A 0.9900 . ?
C11 H11B 0.9900 . ?
C12 C13 1.486(6) . ?
C12 H12 1.0000 . ?
C13 H13A 0.9900 . ?
C13 H13B 0.9900 . ?
C14 H14A 0.9800 . ?
C14 H14B 0.9800 . ?
C14 H14C 0.9800 . ?
C15 H15A 0.9800 . ?
C15 H15B 0.9800 . ?
C15 H15C 0.9800 . ?
C17 C18 1.511(6) . ?
C17 C20 1.523(6) . ?
C17 C19 1.525(6) . ?
C18 H18A 0.9800 . ?
C18 H18B 0.9800 . ?
C18 H18C 0.9800 . ?
C19 H19A 0.9800 . ?
C19 H19B 0.9800 . ?
C19 H19C 0.9800 . ?
C20 H20A 0.9800 . ?
C20 H20B 0.9800 . ?
C20 H20C 0.9800 . ?
C21 H21A 0.9800 . ?
C21 H21B 0.9800 . ?
C21 H21C 0.9800 . ?
I2 C22 2.132(4) . ?
O5 C27 1.431(5) . ?
O5 H5 0.82(2) . ?
O6 C29 1.230(5) . ?
O7 C37 1.338(5) . ?
O7 C38 1.485(5) . ?
O8 C37 1.205(5) . ?
C22 C23 1.323(6) . ?
C22 C27 1.511(5) . ?
C23 C24 1.515(6) . ?
C23 H23 0.9500 . ?
C24 C25 1.523(6) . ?
C24 C35 1.529(5) . ?
C24 C36 1.531(6) . ?
C25 C26 1.529(5) . ?
C25 H25A 0.9900 . ?
C25 H25B 0.9900 . ?
C26 C27 1.535(5) . ?
C26 H26A 0.9900 . ?
C26 H26B 0.9900 . ?
C27 C28 1.530(5) . ?
C28 C29 1.474(6) . ?
C28 C33 1.538(5) . ?
C28 C34 1.538(5) . ?
C29 C30 1.545(5) . ?
C30 C37 1.525(5) . ?
C30 C42 1.537(5) . ?
C30 C31 1.547(6) . ?
C31 C32 1.519(6) . ?
C31 H31A 0.9900 . ?
C31 H31B 0.9900 . ?
C32 C33 1.517(6) . ?
C32 H32A 0.9900 . ?
C32 H32B 0.9900 . ?
C33 C34 1.481(6) . ?
C33 H33 1.0000 . ?
C34 H34A 0.9900 . ?
C34 H34B 0.9900 . ?
C35 H35A 0.9800 . ?
C35 H35B 0.9800 . ?
C35 H35C 0.9800 . ?
C36 H36A 0.9800 . ?
C36 H36B 0.9800 . ?
C36 H36C 0.9800 . ?
C38 C40 1.509(6) . ?
C38 C39 1.514(6) . ?
C38 C41 1.515(6) . ?
C39 H39A 0.9800 . ?
C39 H39B 0.9800 . ?
C39 H39C 0.9800 . ?
C40 H40A 0.9800 . ?
C40 H40B 0.9800 . ?
C40 H40C 0.9800 . ?
C41 H41A 0.9800 . ?
C41 H41B 0.9800 . ?
C41 H41C 0.9800 . ?
C42 H42A 0.9800 . ?
C42 H42B 0.9800 . ?
C42 H42C 0.9800 . ?

loop_
_geom_hbond_atom_site_label_D
_geom_hbond_atom_site_label_H
_geom_hbond_atom_site_label_A
_geom_hbond_distance_DH
_geom_hbond_distance_HA
_geom_hbond_distance_DA
_geom_hbond_angle_DHA
_geom_hbond_site_symmetry_A
O5 H5 O2 0.82(2) 2.07(3) 2.852(4) 160(6) .
O1 H1 O6 0.817(19) 2.10(2) 2.897(4) 166(5) 1_565

loop_
_geom_torsion_atom_site_label_1
_geom_torsion_atom_site_label_2
_geom_torsion_atom_site_label_3
_geom_torsion_atom_site_label_4
_geom_torsion
_geom_torsion_site_symmetry_1
_geom_torsion_site_symmetry_2
_geom_torsion_site_symmetry_3
_geom_torsion_site_symmetry_4
_geom_torsion_publ_flag
C6 C1 C2 C3 2.1(6) . . . . ?
I1 C1 C2 C3 176.4(3) . . . . ?
C1 C2 C3 C4 -11.7(5) . . . . ?
C1 C2 C3 C15 -131.5(4) . . . . ?
C1 C2 C3 C14 110.4(4) . . . . ?
C2 C3 C4 C5 41.3(4) . . . . ?
C15 C3 C4 C5 160.4(3) . . . . ?
C14 C3 C4 C5 -79.5(4) . . . . ?
C3 C4 C5 C6 -63.5(4) . . . . ?
C2 C1 C6 O1 98.6(5) . . . . ?
I1 C1 C6 O1 -75.8(3) . . . . ?
C2 C1 C6 C5 -21.1(5) . . . . ?
I1 C1 C6 C5 164.5(3) . . . . ?
C2 C1 C6 C7 -144.4(4) . . . . ?
I1 C1 C6 C7 41.2(4) . . . . ?
C4 C5 C6 O1 -69.2(4) . . . . ?
C4 C5 C6 C1 49.8(4) . . . . ?
C4 C5 C6 C7 175.6(3) . . . . ?
O1 C6 C7 C8 173.0(3) . . . . ?
C1 C6 C7 C8 53.6(5) . . . . ?
C5 C6 C7 C8 -68.4(4) . . . . ?
O1 C6 C7 C13 -41.2(4) . . . . ?
C1 C6 C7 C13 -160.6(3) . . . . ?
C5 C6 C7 C13 77.4(4) . . . . ?
O1 C6 C7 C12 24.1(4) . . . . ?
C1 C6 C7 C12 -95.3(4) . . . . ?
C5 C6 C7 C12 142.7(4) . . . . ?
C6 C7 C8 O2 6.5(5) . . . . ?
C13 C7 C8 O2 -138.3(4) . . . . ?
C12 C7 C8 O2 156.4(4) . . . . ?
C6 C7 C8 C9 -171.5(3) . . . . ?
C13 C7 C8 C9 43.7(5) . . . . ?
C12 C7 C8 C9 -21.6(5) . . . . ?
O2 C8 C9 C16 69.9(4) . . . . ?
C7 C8 C9 C16 -112.0(4) . . . . ?
O2 C8 C9 C21 -48.7(5) . . . . ?
C7 C8 C9 C21 129.3(4) . . . . ?
O2 C8 C9 C10 -171.9(3) . . . . ?
C7 C8 C9 C10 6.2(5) . . . . ?
C16 C9 C10 C11 153.0(3) . . . . ?
C21 C9 C10 C11 -88.2(4) . . . . ?
C8 C9 C10 C11 33.9(5) . . . . ?
C9 C10 C11 C12 -58.5(5) . . . . ?
C10 C11 C12 C13 -27.3(5) . . . . ?
C10 C11 C12 C7 43.9(5) . . . . ?
C8 C7 C12 C13 107.8(4) . . . . ?
C6 C7 C12 C13 -102.8(4) . . . . ?
C8 C7 C12 C11 -4.1(5) . . . . ?
C6 C7 C12 C11 145.4(4) . . . . ?
C13 C7 C12 C11 -111.8(4) . . . . ?
C11 C12 C13 C7 106.8(4) . . . . ?
C8 C7 C13 C12 -104.5(4) . . . . ?
C6 C7 C13 C12 109.8(4) . . . . ?
C17 O3 C16 O4 -2.7(6) . . . . ?
C17 O3 C16 C9 174.0(3) . . . . ?
C21 C9 C16 O4 -28.4(5) . . . . ?
C10 C9 C16 O4 90.5(5) . . . . ?
C8 C9 C16 O4 -145.9(4) . . . . ?
C21 C9 C16 O3 154.9(3) . . . . ?
C10 C9 C16 O3 -86.2(4) . . . . ?
C8 C9 C16 O3 37.4(4) . . . . ?
C16 O3 C17 C18 -63.7(5) . . . . ?
C16 O3 C17 C20 179.4(4) . . . . ?
C16 O3 C17 C19 61.3(5) . . . . ?
C27 C22 C23 C24 -1.9(6) . . . . ?
I2 C22 C23 C24 -177.9(3) . . . . ?
C22 C23 C24 C25 11.4(5) . . . . ?
C22 C23 C24 C35 131.3(4) . . . . ?
C22 C23 C24 C36 -110.4(5) . . . . ?
C23 C24 C25 C26 -40.7(5) . . . . ?
C35 C24 C25 C26 -159.7(4) . . . . ?
C36 C24 C25 C26 80.2(4) . . . . ?
C24 C25 C26 C27 62.8(5) . . . . ?
C23 C22 C27 O5 -98.5(5) . . . . ?
I2 C22 C27 O5 77.5(3) . . . . ?
C23 C22 C27 C28 144.8(4) . . . . ?
I2 C22 C27 C28 -39.2(4) . . . . ?
C23 C22 C27 C26 20.8(5) . . . . ?
I2 C22 C27 C26 -163.2(3) . . . . ?
C25 C26 C27 O5 69.6(4) . . . . ?
C25 C26 C27 C22 -49.2(4) . . . . ?
C25 C26 C27 C28 -174.7(3) . . . . ?
O5 C27 C28 C29 -172.5(3) . . . . ?
C22 C27 C28 C29 -53.4(5) . . . . ?
C26 C27 C28 C29 68.7(4) . . . . ?
O5 C27 C28 C33 -22.6(4) . . . . ?
C22 C27 C28 C33 96.5(4) . . . . ?
C26 C27 C28 C33 -141.5(4) . . . . ?
O5 C27 C28 C34 42.8(4) . . . . ?
C22 C27 C28 C34 161.8(3) . . . . ?
C26 C27 C28 C34 -76.1(4) . . . . ?
C27 C28 C29 O6 -8.4(5) . . . . ?
C33 C28 C29 O6 -159.0(4) . . . . ?
C34 C28 C29 O6 135.9(4) . . . . ?
C27 C28 C29 C30 168.4(3) . . . . ?
C33 C28 C29 C30 17.9(5) . . . . ?
C34 C28 C29 C30 -47.3(5) . . . . ?
O6 C29 C30 C37 -67.5(4) . . . . ?
C28 C29 C30 C37 115.5(4) . . . . ?
O6 C29 C30 C42 50.3(5) . . . . ?
C28 C29 C30 C42 -126.7(4) . . . . ?
O6 C29 C30 C31 173.8(3) . . . . ?
C28 C29 C30 C31 -3.2(5) . . . . ?
C37 C30 C31 C32 -154.1(3) . . . . ?
C42 C30 C31 C32 87.1(4) . . . . ?
C29 C30 C31 C32 -34.7(5) . . . . ?
C30 C31 C32 C33 57.7(5) . . . . ?
C31 C32 C33 C34 27.7(5) . . . . ?
C31 C32 C33 C28 -43.7(5) . . . . ?
C29 C28 C33 C34 -106.1(4) . . . . ?
C27 C28 C33 C34 103.5(4) . . . . ?
C29 C28 C33 C32 6.0(5) . . . . ?
C27 C28 C33 C32 -144.3(4) . . . . ?
C34 C28 C33 C32 112.1(4) . . . . ?
C32 C33 C34 C28 -106.7(4) . . . . ?
C29 C28 C34 C33 105.8(4) . . . . ?
C27 C28 C34 C33 -109.0(4) . . . . ?
C38 O7 C37 O8 3.1(6) . . . . ?
C38 O7 C37 C30 -173.6(3) . . . . ?
C42 C30 C37 O8 23.1(5) . . . . ?
C29 C30 C37 O8 139.5(4) . . . . ?
C31 C30 C37 O8 -96.5(5) . . . . ?
C42 C30 C37 O7 -160.2(3) . . . . ?
C29 C30 C37 O7 -43.8(4) . . . . ?
C31 C30 C37 O7 80.2(4) . . . . ?
C37 O7 C38 C40 63.0(5) . . . . ?
C37 O7 C38 C39 179.6(3) . . . . ?
C37 O7 C38 C41 -62.2(5) . . . . ?
